data_1526226
loop_
_publ_author_name
'Paul-Boncour, V.'
'Filipek, S.M.'
'Pielaszek, J.'
'Percheron-Guegan, A.'
'Marchuk, I.'

_publ_section_title
;
 Structural and magnetic properties of R Fe2 H5 hydrides (R = Y, Er)
;
_journal_name_full 'Journal of Alloys Compd.'
_journal_page_first 83
_journal_page_last 87
_journal_volume 317
_journal_year 2001
_chemical_formula_sum 'Fe2 H5 Y'
_chemical_name_systematic 'Y Fe2 H5'
_space_group_IT_number 44
_symmetry_space_group_name_Hall 'I 2 -2'
_symmetry_space_group_name_H-M 'I m m 2'
_cell_angle_alpha 90
_cell_angle_beta 90
_cell_angle_gamma 90
_cell_formula_units_Z 4
_cell_length_a 5.437
_cell_length_b 5.85
_cell_length_c 8.083
_cell_volume 257.092
_citation_journal_id_ASTM JALCEU
_cod_data_source_file Paul-Boncour_JALCEU_2001_1226.cif
_cod_data_source_block H5Fe2Y1
_cod_original_cell_volume 257.0915
_cod_original_formula_sum 'H5 Fe2 Y1'
_cod_database_code 1526226

loop_
_symmetry_equiv_pos_as_xyz
x,y,z
-x,-y,z
-x,y,z
x,-y,z
x+1/2,y+1/2,z+1/2
-x+1/2,-y+1/2,z+1/2
-x+1/2,y+1/2,z+1/2
x+1/2,-y+1/2,z+1/2

loop_
_atom_site_label
_atom_site_type_symbol
_atom_site_fract_x
_atom_site_fract_y
_atom_site_fract_z
_atom_site_occupancy
_atom_site_U_iso_or_equiv
H2 H 0.375 0 0 0.25 0.0
Fe2 Fe 0 0.26 0.369 1 0.0
Fe1 Fe 0.239 0 0.616 1 0.0
H13 H 0 0 0.5 1 0.0
H11 H 0 0.1875 0.59375 0.25 0.0
H4 H 0 0.375 0 0.25 0.0
H9 H 0.1875 0 0.4062 0.25 0.0
H8 H 0.1875 0.1875 0.1875 0.25 0.0
H5 H 0.1875 0.3125 0.9375 0.25 0.0
H12 H 0 0.3125 0.15625 0.25 0.0
H7 H 0.1875 0.3125 0.5625 0.25 0.0
H1 H 0.125 0 0.25 0.25 0.0
H10 H 0.3125 0 0.84375 0.25 0.0
Y2 Y 0 0.5 0.746 1 0.0
H6 H 0.3125 0.3125 0.3125 0.25 0.0
H14 H 0 0.5 0.25 1 0.0
Y1 Y 0 0 -0.02 1 0.0
H3 H 0 0.125 0.75 0.25 0.0
